data_7125988
loop_
_publ_author_name
'Barthes, C\'ecile'
'Duhayon, Carine'
'Canac, Yves'
'C\'esar, Vincent'

_publ_section_title
;
 N-Cyclopropenio-imidazol-2-ylidene: An N-heterocyclic carbene bearing an
 N-cationic substituent.
;
_journal_issue 22
_journal_name_full 'Chemical communications (Cambridge, England)'
_journal_page_first 3305
_journal_page_last 3308
_journal_paper_doi 10.1039/d0cc00477d
_journal_volume 56
_journal_year 2020
_chemical_formula_moiety 'C27 H42 N4, 2(C F3 O3 S)'
_chemical_formula_sum 'C29 H42 F6 N4 O6 S2'
_chemical_formula_weight 720.80
_space_group_IT_number 61
_space_group_name_Hall '-P 2ac 2ab'
_space_group_name_H-M_alt 'P b c a'
_symmetry_cell_setting orthorhombic
_symmetry_space_group_name_Hall '-P 2ac 2ab'
_symmetry_space_group_name_H-M 'P b c a'
_atom_sites_solution_hydrogens difmap
_atom_sites_solution_primary other
_audit_update_record
;
2019-12-19 deposited with the CCDC.	2020-02-11 downloaded from the CCDC.
;
_cell_angle_alpha 90
_cell_angle_beta 90
_cell_angle_gamma 90
_cell_formula_units_Z 8
_cell_length_a 14.61721(10)
_cell_length_b 17.96113(12)
_cell_length_c 27.42571(18)
_cell_measurement_reflns_used 63081
_cell_measurement_temperature 150
_cell_measurement_theta_max 61
_cell_measurement_theta_min 3
_cell_volume 7200.39(8)
_computing_cell_refinement 'CrysAlisPro, (Agilent, 2011)'
_computing_data_collection 'Gemini, (Oxford Diffraction, 2006)'
_computing_data_reduction 'CrysAlisPro, (Agilent, 2011)'
_computing_molecular_graphics 'CAMERON (Watkin et al., 1996)'
_computing_publication_material 'CRYSTALS (Betteridge et al., 2003)'
_computing_structure_refinement 'CRYSTALS (Betteridge et al., 2003)'
_computing_structure_solution 'Superflip (Palatinus & Chapuis, 2007)'
_diffrn_ambient_temperature 150
_diffrn_measured_fraction_theta_full 0.999
_diffrn_measured_fraction_theta_max 0.999
_diffrn_measurement_device Area
_diffrn_measurement_device_type 'Oxford Diffraction Gemini'
_diffrn_measurement_method '\f & \w scans'
_diffrn_radiation_monochromator graphite
_diffrn_radiation_type 'Cu K\a'
_diffrn_radiation_wavelength 1.54180
_diffrn_reflns_av_R_equivalents 0.027
_diffrn_reflns_limit_h_max 15
_diffrn_reflns_limit_h_min -16
_diffrn_reflns_limit_k_max 20
_diffrn_reflns_limit_k_min -20
_diffrn_reflns_limit_l_max 27
_diffrn_reflns_limit_l_min -31
_diffrn_reflns_number 103570
_diffrn_reflns_theta_full 60.782
_diffrn_reflns_theta_max 60.782
_diffrn_reflns_theta_min 3.223
_diffrn_standards_number 0
_exptl_absorpt_coefficient_mu 2.009
_exptl_absorpt_correction_T_max 0.74
_exptl_absorpt_correction_T_min 0.49
_exptl_absorpt_correction_type multi-scan
_exptl_absorpt_process_details 'CrysAlisPro, (Agilent, 2011)'
_exptl_crystal_colour colorless
_exptl_crystal_density_diffrn 1.330
_exptl_crystal_density_method 'not measured'
_exptl_crystal_description block
_exptl_crystal_F_000 3024
_exptl_crystal_size_max 0.220
_exptl_crystal_size_mid 0.150
_exptl_crystal_size_min 0.150
_refine_diff_density_max 0.50
_refine_diff_density_min -0.45
_refine_ls_extinction_coef 119(15)
_refine_ls_extinction_method 'Larson (1970), Equation 22'
_refine_ls_goodness_of_fit_ref 1.1052
_refine_ls_hydrogen_treatment constr
_refine_ls_matrix_type full
_refine_ls_number_parameters 425
_refine_ls_number_reflns 5205
_refine_ls_number_restraints 0
_refine_ls_R_factor_all 0.0356
_refine_ls_R_factor_gt 0.0348
_refine_ls_shift/su_max 0.0025274
_refine_ls_shift/su_mean 0.0000855
_refine_ls_structure_factor_coef F
_refine_ls_weighting_details
;
 Method, part 1, Chebychev polynomial, (Watkin, 1994, Prince, 1982) 
 [weight] = 1.0/[A~0~*T~0~(x)+A~1~*T~1~(x) ... +A~n-1~]*T~n-1~(x)] 
 where A~i~ are the Chebychev coefficients listed below and x= Fcalc/Fmax 
 Method = Robust Weighting (Prince, 1982) 
 W = [weight] * [1-(deltaF/6*sigmaF)^2^]^2^ 
 A~i~ are: 
 4.47 0.145 2.52 
;
_refine_ls_weighting_scheme calc
_refine_ls_wR_factor_all 0.0353
_refine_ls_wR_factor_gt 0.0350
_refine_ls_wR_factor_ref 0.0349
_reflns_limit_h_max 16
_reflns_limit_h_min 0
_reflns_limit_k_max 20
_reflns_limit_k_min 0
_reflns_limit_l_max 30
_reflns_limit_l_min 0
_reflns_number_gt 5274
_reflns_number_total 5467
_reflns_threshold_expression I>2.0\s(I)
_oxford_refine_ls_r_factor_ref 0.0343
_oxford_reflns_number_all 5438
_oxford_reflns_threshold_expression_ref I>3.0\s(I)
_cod_data_source_file d0cc00477d2.cif
_cod_data_source_block I
_cod_depositor_comments
;
The following automatic conversions were performed:

data item '_atom_sites_solution_primary' value 'Other' was changed to
'other' in accordance with the
/home/data/users/saulius/crontab/automatic-downloads/rss-feeds/RSC/lib/dictionaries/cif_core.dic
dictionary named 'cif_core.dic' version 2.4.2 last updated on
2011-04-26.

Automatic conversion script
Id: cif_fix_values 7556 2019-12-06 15:28:31Z antanas 

 Adding full bibliography for 7125988--7125990.cif.
;
_cod_original_sg_symbol_H-M 'P b c a '
_cod_database_code 7125988

loop_
_symmetry_equiv_pos_as_xyz
x,y,z
-x,-y,-z
-x+1/2,y+1/2,z
x+1/2,-y+1/2,-z
x,-y+1/2,z+1/2
-x,y+1/2,-z+1/2
-x+1/2,-y,z+1/2
x+1/2,y,-z+1/2

loop_
_atom_site_label
_atom_site_type_symbol
_atom_site_fract_x
_atom_site_fract_y
_atom_site_fract_z
_atom_site_U_iso_or_equiv
_atom_site_occupancy
_atom_site_adp_type
_atom_site_refinement_flags_posn
_atom_site_refinement_flags_adp
_atom_site_refinement_flags_occupancy
_atom_site_disorder_assembly
_atom_site_disorder_group
_atom_site_attached_hydrogens
C1 C 0.49763(10) 0.25653(8) 0.56271(5) 0.0230 1.0000 Uani . . . . . .
C2 C 0.36596(11) 0.22261(9) 0.52997(6) 0.0348 1.0000 Uani . . . . . .
C3 C 0.38249(11) 0.17539(9) 0.56698(6) 0.0331 1.0000 Uani . . . . . .
C4 C 0.51194(9) 0.16418(7) 0.62655(5) 0.0216 1.0000 Uani . . . . . .
C5 C 0.53143(9) 0.16540(7) 0.67496(5) 0.0191 1.0000 Uani . . . . . .
C6 C 0.56207(9) 0.10596(7) 0.64358(5) 0.0200 1.0000 Uani . . . . . .
C7 C 0.60397(11) 0.00686(8) 0.58849(5) 0.0261 1.0000 Uani . . . . . .
C8 C 0.50924(12) -0.01966(10) 0.57509(6) 0.0424 1.0000 Uani . . . . . .
C9 C 0.64510(12) 0.05779(9) 0.55039(6) 0.0372 1.0000 Uani . . . . . .
C10 C 0.65080(11) 0.00562(8) 0.67913(5) 0.0311 1.0000 Uani . . . . . .
C11 C 0.75092(12) -0.00852(10) 0.66802(6) 0.0392 1.0000 Uani . . . . . .
C12 C 0.59909(14) -0.06487(10) 0.69274(7) 0.0467 1.0000 Uani . . . . . .
C13 C 0.46473(9) 0.26204(8) 0.72400(5) 0.0231 1.0000 Uani . . . . . .
C14 C 0.36817(10) 0.24490(9) 0.70724(6) 0.0330 1.0000 Uani . . . . . .
C15 C 0.50605(12) 0.32957(8) 0.69916(6) 0.0337 1.0000 Uani . . . . . .
C16 C 0.56994(10) 0.15966(8) 0.76064(5) 0.0263 1.0000 Uani . . . . . .
C17 C 0.50449(14) 0.10643(10) 0.78497(6) 0.0463 1.0000 Uani . . . . . .
C18 C 0.60961(13) 0.21639(10) 0.79575(6) 0.0400 1.0000 Uani . . . . . .
C19 C 0.44907(10) 0.33453(8) 0.49389(5) 0.0259 1.0000 Uani . . . . . .
C20 C 0.51721(11) 0.32993(9) 0.45854(5) 0.0292 1.0000 Uani . . . . . .
C21 C 0.52856(11) 0.39183(9) 0.42847(5) 0.0303 1.0000 Uani . . . . . .
C22 C 0.47324(11) 0.45430(8) 0.43260(5) 0.0283 1.0000 Uani . . . . . .
C23 C 0.40566(11) 0.45527(8) 0.46812(5) 0.0296 1.0000 Uani . . . . . .
C24 C 0.39199(10) 0.39573(8) 0.49975(5) 0.0276 1.0000 Uani . . . . . .
C25 C 0.57385(13) 0.26067(10) 0.45146(6) 0.0437 1.0000 Uani . . . . . .
C26 C 0.48606(13) 0.51983(9) 0.39884(6) 0.0382 1.0000 Uani . . . . . .
C27 C 0.31857(11) 0.39822(10) 0.53833(6) 0.0368 1.0000 Uani . . . . . .
C28 C 0.79173(11) 0.23115(9) 0.63993(6) 0.0349 1.0000 Uani . . . . . .
C29 C 0.27946(12) -0.06327(10) 0.67074(6) 0.0381 1.0000 Uani . . . . . .
N1 N 0.43825(8) 0.27239(7) 0.52767(4) 0.0259 1.0000 Uani . . . . . .
N2 N 0.46593(8) 0.19733(6) 0.58696(4) 0.0228 1.0000 Uani . . . . . .
N3 N 0.52565(8) 0.19593(6) 0.71776(4) 0.0207 1.0000 Uani . . . . . .
N4 N 0.60467(8) 0.04333(6) 0.63753(4) 0.0229 1.0000 Uani . . . . . .
O1 O 0.66866(8) 0.32473(6) 0.61256(4) 0.0398 1.0000 Uani . . . . . .
O2 O 0.82161(8) 0.33556(6) 0.57840(4) 0.0394 1.0000 Uani . . . . . .
O3 O 0.72139(7) 0.23453(6) 0.55397(4) 0.0335 1.0000 Uani . . . . . .
O4 O 0.24147(10) 0.05864(7) 0.71412(5) 0.0591 1.0000 Uani . . . . . .
O5 O 0.38742(9) 0.04843(7) 0.67455(5) 0.0559 1.0000 Uani . . . . . .
O6 O 0.25133(12) 0.05974(9) 0.62601(6) 0.0712 1.0000 Uani . . . . . .
S1 S 0.74608(2) 0.288289(19) 0.590712(12) 0.0252 1.0000 Uani . . . . . .
S2 S 0.29076(3) 0.03770(2) 0.671484(15) 0.0332 1.0000 Uani . . . . . .
F1 F 0.81895(11) 0.27156(7) 0.67697(4) 0.0807 1.0000 Uani . . . . . .
F2 F 0.86146(9) 0.19077(9) 0.62474(5) 0.0878 1.0000 Uani . . . . . .
F3 F 0.73035(7) 0.18403(6) 0.65749(4) 0.0510 1.0000 Uani . . . . . .
F4 F 0.19223(8) -0.08385(7) 0.66686(5) 0.0651 1.0000 Uani . . . . . .
F5 F 0.31097(9) -0.09354(6) 0.71144(4) 0.0629 1.0000 Uani . . . . . .
F6 F 0.32230(9) -0.09412(6) 0.63342(4) 0.0630 1.0000 Uani . . . . . .
H11 H 0.5544 0.2830 0.5695 0.0288 1.0000 Uiso R . . . . .
H21 H 0.3150 0.2234 0.5078 0.0416 1.0000 Uiso R . . . . .
H31 H 0.3461 0.1351 0.5792 0.0400 1.0000 Uiso R . . . . .
H71 H 0.6433 -0.0380 0.5914 0.0326 1.0000 Uiso R . . . . .
H81 H 0.4838 -0.0506 0.6015 0.0650 1.0000 Uiso R . . . . .
H82 H 0.4704 0.0231 0.5699 0.0658 1.0000 Uiso R . . . . .
H83 H 0.5116 -0.0473 0.5443 0.0649 1.0000 Uiso R . . . . .
H92 H 0.7063 0.0747 0.5604 0.0573 1.0000 Uiso R . . . . .
H93 H 0.6055 0.1014 0.5453 0.0575 1.0000 Uiso R . . . . .
H91 H 0.6490 0.0307 0.5199 0.0565 1.0000 Uiso R . . . . .
H113 H 0.7804 0.0371 0.6568 0.0591 1.0000 Uiso R . . . . .
H111 H 0.7809 -0.0254 0.6980 0.0591 1.0000 Uiso R . . . . .
H112 H 0.7581 -0.0474 0.6428 0.0589 1.0000 Uiso R . . . . .
H121 H 0.5354 -0.0525 0.7003 0.0713 1.0000 Uiso R . . . . .
H122 H 0.6274 -0.0868 0.7208 0.0705 1.0000 Uiso R . . . . .
H123 H 0.6023 -0.1003 0.6653 0.0703 1.0000 Uiso R . . . . .
H131 H 0.4612 0.2706 0.7597 0.0271 1.0000 Uiso R . . . . .
H142 H 0.3462 0.1982 0.7214 0.0507 1.0000 Uiso R . . . . .
H141 H 0.3280 0.2862 0.7164 0.0496 1.0000 Uiso R . . . . .
H143 H 0.3682 0.2402 0.6720 0.0500 1.0000 Uiso R . . . . .
H151 H 0.5683 0.3376 0.7121 0.0515 1.0000 Uiso R . . . . .
H153 H 0.4674 0.3722 0.7058 0.0507 1.0000 Uiso R . . . . .
H152 H 0.5091 0.3215 0.6640 0.0511 1.0000 Uiso R . . . . .
H171 H 0.4815 0.0711 0.7603 0.0709 1.0000 Uiso R . . . . .
H172 H 0.5369 0.0805 0.8111 0.0712 1.0000 Uiso R . . . . .
H173 H 0.4537 0.1340 0.7987 0.0706 1.0000 Uiso R . . . . .
H182 H 0.6465 0.2522 0.7771 0.0626 1.0000 Uiso R . . . . .
H183 H 0.6474 0.1896 0.8180 0.0613 1.0000 Uiso R . . . . .
H181 H 0.5606 0.2412 0.8135 0.0616 1.0000 Uiso R . . . . .
H211 H 0.5761 0.3907 0.4043 0.0371 1.0000 Uiso R . . . . .
H231 H 0.3670 0.4996 0.4717 0.0370 1.0000 Uiso R . . . . .
H252 H 0.6120 0.2677 0.4228 0.0663 1.0000 Uiso R . . . . .
H253 H 0.6127 0.2528 0.4796 0.0664 1.0000 Uiso R . . . . .
H251 H 0.5338 0.2178 0.4464 0.0667 1.0000 Uiso R . . . . .
H261 H 0.4714 0.5656 0.4155 0.0603 1.0000 Uiso R . . . . .
H263 H 0.5495 0.5222 0.3869 0.0599 1.0000 Uiso R . . . . .
H262 H 0.4474 0.5146 0.3712 0.0595 1.0000 Uiso R . . . . .
H272 H 0.3401 0.3767 0.5686 0.0566 1.0000 Uiso R . . . . .
H271 H 0.3009 0.4492 0.5435 0.0575 1.0000 Uiso R . . . . .
H273 H 0.2649 0.3706 0.5275 0.0571 1.0000 Uiso R . . . . .
H101 H 0.6482 0.0376 0.7057 0.0372 1.0000 Uiso R . . . . .
H161 H 0.6185 0.1315 0.7488 0.0315 1.0000 Uiso R . . . . .

loop_
_atom_site_aniso_label
_atom_site_aniso_U_11
_atom_site_aniso_U_22
_atom_site_aniso_U_33
_atom_site_aniso_U_23
_atom_site_aniso_U_13
_atom_site_aniso_U_12
C1 0.0266(7) 0.0252(7) 0.0170(7) 0.0022(6) -0.0008(6) 0.0027(6)
C2 0.0352(9) 0.0416(9) 0.0275(8) 0.0073(7) -0.0119(7) -0.0086(7)
C3 0.0338(8) 0.0356(8) 0.0299(8) 0.0075(7) -0.0094(7) -0.0099(7)
C4 0.0265(7) 0.0217(7) 0.0165(7) 0.0005(5) -0.0001(6) 0.0018(6)
C5 0.0192(7) 0.0183(7) 0.0197(7) 0.0023(5) 0.0005(5) 0.0014(5)
C6 0.0231(7) 0.0218(7) 0.0150(6) 0.0006(5) 0.0016(5) -0.0023(6)
C7 0.0352(8) 0.0226(7) 0.0206(7) -0.0056(6) 0.0046(6) 0.0008(6)
C8 0.0446(10) 0.0486(10) 0.0341(9) -0.0154(8) 0.0061(8) -0.0126(8)
C9 0.0502(10) 0.0373(9) 0.0242(8) -0.0055(7) 0.0106(7) -0.0070(8)
C10 0.0450(9) 0.0274(8) 0.0209(7) 0.0001(6) -0.0017(7) 0.0150(7)
C11 0.0411(9) 0.0354(9) 0.0410(9) -0.0036(7) -0.0055(8) 0.0130(7)
C12 0.0608(12) 0.0383(9) 0.0410(10) 0.0167(8) 0.0136(9) 0.0138(9)
C13 0.0267(7) 0.0233(7) 0.0193(7) -0.0015(6) 0.0022(6) 0.0083(6)
C14 0.0275(8) 0.0334(8) 0.0382(9) -0.0031(7) -0.0012(7) 0.0098(7)
C15 0.0400(9) 0.0241(8) 0.0370(9) 0.0007(7) 0.0086(7) 0.0067(7)
C16 0.0337(8) 0.0282(7) 0.0169(7) -0.0008(6) -0.0049(6) 0.0105(6)
C17 0.0656(12) 0.0447(10) 0.0286(9) 0.0138(8) -0.0055(8) -0.0060(9)
C18 0.0459(10) 0.0406(9) 0.0335(9) -0.0091(7) -0.0176(8) 0.0097(8)
C19 0.0312(8) 0.0297(8) 0.0168(7) 0.0065(6) -0.0052(6) -0.0022(6)
C20 0.0337(8) 0.0342(8) 0.0196(7) 0.0035(6) -0.0045(6) 0.0033(7)
C21 0.0331(8) 0.0391(9) 0.0189(7) 0.0039(6) -0.0015(6) -0.0022(7)
C22 0.0341(8) 0.0294(8) 0.0213(7) 0.0037(6) -0.0075(6) -0.0050(7)
C23 0.0339(8) 0.0288(8) 0.0259(8) 0.0018(6) -0.0071(7) 0.0017(6)
C24 0.0281(8) 0.0339(8) 0.0209(7) 0.0026(6) -0.0052(6) 0.0004(6)
C25 0.0548(11) 0.0472(10) 0.0290(9) 0.0069(8) 0.0070(8) 0.0179(9)
C26 0.0501(10) 0.0318(9) 0.0327(9) 0.0088(7) -0.0042(8) -0.0079(8)
C27 0.0350(9) 0.0467(10) 0.0288(8) 0.0071(7) 0.0024(7) 0.0066(8)
C28 0.0297(8) 0.0386(9) 0.0364(9) 0.0028(7) -0.0020(7) -0.0087(7)
C29 0.0358(9) 0.0399(9) 0.0387(10) 0.0037(8) -0.0007(7) -0.0054(8)
N1 0.0301(6) 0.0295(6) 0.0181(6) 0.0055(5) -0.0039(5) -0.0002(5)
N2 0.0280(6) 0.0248(6) 0.0155(6) 0.0032(5) -0.0029(5) 0.0014(5)
N3 0.0249(6) 0.0221(6) 0.0151(6) -0.0004(5) -0.0001(5) 0.0057(5)
N4 0.0301(6) 0.0201(6) 0.0186(6) -0.0010(5) 0.0022(5) 0.0041(5)
O1 0.0398(6) 0.0381(6) 0.0415(7) -0.0092(5) 0.0036(5) 0.0073(5)
O2 0.0446(7) 0.0382(6) 0.0354(6) 0.0014(5) 0.0010(5) -0.0188(5)
O3 0.0395(6) 0.0334(6) 0.0276(6) -0.0081(5) 0.0029(5) -0.0091(5)
O4 0.0645(9) 0.0448(7) 0.0679(9) 0.0105(7) 0.0388(8) 0.0192(7)
O5 0.0350(7) 0.0524(8) 0.0804(10) -0.0282(7) 0.0135(7) -0.0146(6)
O6 0.0861(11) 0.0649(9) 0.0626(9) 0.0363(8) -0.0169(8) -0.0181(8)
S1 0.0278(2) 0.02381(19) 0.02387(19) -0.00310(14) 0.00090(14) -0.00424(14)
S2 0.0285(2) 0.0324(2) 0.0386(2) 0.00576(17) 0.00843(16) -0.00179(16)
F1 0.1291(12) 0.0673(8) 0.0457(7) 0.0160(6) -0.0457(7) -0.0470(8)
F2 0.0569(8) 0.1190(12) 0.0876(10) 0.0425(9) 0.0173(7) 0.0488(8)
F3 0.0480(6) 0.0483(6) 0.0566(6) 0.0213(5) -0.0052(5) -0.0161(5)
F4 0.0493(7) 0.0662(8) 0.0798(8) 0.0204(6) -0.0034(6) -0.0308(6)
F5 0.0923(9) 0.0407(6) 0.0558(7) 0.0059(5) -0.0233(6) 0.0153(6)
F6 0.0732(8) 0.0526(7) 0.0633(7) -0.0259(6) 0.0152(6) -0.0168(6)

loop_
_atom_type_symbol
_atom_type_scat_dispersion_real
_atom_type_scat_dispersion_imag
_atom_type_scat_Cromer_Mann_a1
_atom_type_scat_Cromer_Mann_b1
_atom_type_scat_Cromer_Mann_a2
_atom_type_scat_Cromer_Mann_b2
_atom_type_scat_Cromer_Mann_a3
_atom_type_scat_Cromer_Mann_b3
_atom_type_scat_Cromer_Mann_a4
_atom_type_scat_Cromer_Mann_b4
_atom_type_scat_Cromer_Mann_c
_atom_type_scat_source
C 0.0181 0.0091 2.3100 20.8439 1.0200 10.2075 1.5886 0.5687 0.8650 51.6512 0.2156 'International Tables Vol C 4.2.6.8 and 6.1.1.4'
H 0.0000 0.0000 0.4930 10.5109 0.3229 26.1257 0.1402 3.1424 0.0408 57.7998 0.0030 'International Tables Vol C 4.2.6.8 and 6.1.1.4'
N 0.0311 0.0180 12.2126 0.0057 3.1322 9.8933 2.0125 28.9975 1.1663 0.5826 -11.5290 'International Tables Vol C 4.2.6.8 and 6.1.1.4'
O 0.0492 0.0322 3.0485 13.2771 2.2868 5.7011 1.5463 0.3239 0.8670 32.9089 0.2508 'International Tables Vol C 4.2.6.8 and 6.1.1.4'
S 0.3331 0.5567 6.9053 1.4679 5.2034 22.2151 1.4379 0.2536 1.5863 56.1720 0.8669 'International Tables Vol C 4.2.6.8 and 6.1.1.4'
F 0.0727 0.0534 3.5392 10.2825 2.6412 4.2944 1.5170 0.2615 1.0243 26.1476 0.2776 'International Tables Vol C 4.2.6.8 and 6.1.1.4'

loop_
_geom_angle_atom_site_label_1
_geom_angle_site_symmetry_1
_geom_angle_atom_site_label_2
_geom_angle_site_symmetry_2
_geom_angle_atom_site_label_3
_geom_angle_site_symmetry_3
_geom_angle
_geom_angle_publ_flag
N1 . C1 . N2 . 107.73(12) yes
N1 . C1 . H11 . 126.2 no
N2 . C1 . H11 . 126.0 no
C3 . C2 . N1 . 107.72(13) yes
C3 . C2 . H21 . 128.7 no
N1 . C2 . H21 . 123.5 no
C2 . C3 . N2 . 106.00(13) yes
C2 . C3 . H31 . 129.8 no
N2 . C3 . H31 . 124.2 no
C5 . C4 . C6 . 64.12(10) yes
C5 . C4 . N2 . 147.84(13) yes
C6 . C4 . N2 . 147.88(13) yes
C4 . C5 . C6 . 58.00(9) yes
C4 . C5 . N3 . 151.29(13) yes
C6 . C5 . N3 . 150.70(13) yes
C5 . C6 . C4 . 57.89(9) yes
C5 . C6 . N4 . 150.19(13) yes
C4 . C6 . N4 . 151.91(13) yes
C8 . C7 . C9 . 112.76(14) yes
C8 . C7 . N4 . 111.31(12) yes
C9 . C7 . N4 . 110.69(12) yes
C8 . C7 . H71 . 107.1 no
C9 . C7 . H71 . 108.4 no
N4 . C7 . H71 . 106.2 no
C7 . C8 . H81 . 110.2 no
C7 . C8 . H82 . 108.9 no
H81 . C8 . H82 . 109.7 no
C7 . C8 . H83 . 109.7 no
H81 . C8 . H83 . 111.1 no
H82 . C8 . H83 . 107.2 no
C7 . C9 . H92 . 110.8 no
C7 . C9 . H93 . 110.2 no
H92 . C9 . H93 . 109.2 no
C7 . C9 . H91 . 108.4 no
H92 . C9 . H91 . 110.0 no
H93 . C9 . H91 . 108.3 no
C11 . C10 . C12 . 112.93(13) yes
C11 . C10 . N4 . 111.07(13) yes
C12 . C10 . N4 . 109.98(14) yes
C11 . C10 . H101 . 107.5 no
C12 . C10 . H101 . 107.5 no
N4 . C10 . H101 . 107.5 no
C10 . C11 . H113 . 110.4 no
C10 . C11 . H111 . 108.4 no
H113 . C11 . H111 . 109.1 no
C10 . C11 . H112 . 111.2 no
H113 . C11 . H112 . 108.9 no
H111 . C11 . H112 . 108.8 no
C10 . C12 . H121 . 109.6 no
C10 . C12 . H122 . 109.0 no
H121 . C12 . H122 . 109.6 no
C10 . C12 . H123 . 109.0 no
H121 . C12 . H123 . 110.6 no
H122 . C12 . H123 . 109.0 no
C14 . C13 . C15 . 113.39(13) yes
C14 . C13 . N3 . 111.02(11) yes
C15 . C13 . N3 . 110.29(11) yes
C14 . C13 . H131 . 106.4 no
C15 . C13 . H131 . 109.9 no
N3 . C13 . H131 . 105.5 no
C13 . C14 . H142 . 111.1 no
C13 . C14 . H141 . 109.0 no
H142 . C14 . H141 . 110.5 no
C13 . C14 . H143 . 108.6 no
H142 . C14 . H143 . 108.8 no
H141 . C14 . H143 . 108.8 no
C13 . C15 . H151 . 108.8 no
C13 . C15 . H153 . 108.4 no
H151 . C15 . H153 . 110.7 no
C13 . C15 . H152 . 110.1 no
H151 . C15 . H152 . 109.6 no
H153 . C15 . H152 . 109.2 no
C17 . C16 . C18 . 112.78(13) yes
C17 . C16 . N3 . 110.50(13) yes
C18 . C16 . N3 . 111.89(12) yes
C17 . C16 . H161 . 107.1 no
C18 . C16 . H161 . 107.1 no
N3 . C16 . H161 . 107.1 no
C16 . C17 . H171 . 108.7 no
C16 . C17 . H172 . 108.6 no
H171 . C17 . H172 . 111.2 no
C16 . C17 . H173 . 109.6 no
H171 . C17 . H173 . 109.5 no
H172 . C17 . H173 . 109.3 no
C16 . C18 . H182 . 108.7 no
C16 . C18 . H183 . 106.7 no
H182 . C18 . H183 . 110.2 no
C16 . C18 . H181 . 110.1 no
H182 . C18 . H181 . 111.3 no
H183 . C18 . H181 . 109.8 no
C20 . C19 . C24 . 123.85(13) yes
C20 . C19 . N1 . 118.31(13) yes
C24 . C19 . N1 . 117.82(13) yes
C19 . C20 . C21 . 116.73(14) yes
C19 . C20 . C25 . 122.12(14) yes
C21 . C20 . C25 . 121.11(14) yes
C20 . C21 . C22 . 121.81(14) yes
C20 . C21 . H211 . 118.6 no
C22 . C21 . H211 . 119.6 no
C21 . C22 . C23 . 118.84(13) yes
C21 . C22 . C26 . 120.54(14) yes
C23 . C22 . C26 . 120.61(14) yes
C22 . C23 . C24 . 122.03(14) yes
C22 . C23 . H231 . 119.3 no
C24 . C23 . H231 . 118.6 no
C23 . C24 . C19 . 116.72(14) yes
C23 . C24 . C27 . 121.13(14) yes
C19 . C24 . C27 . 122.15(13) yes
C20 . C25 . H252 . 108.2 no
C20 . C25 . H253 . 109.8 no
H252 . C25 . H253 . 109.1 no
C20 . C25 . H251 . 109.9 no
H252 . C25 . H251 . 109.3 no
H253 . C25 . H251 . 110.5 no
C22 . C26 . H261 . 110.2 no
C22 . C26 . H263 . 110.8 no
H261 . C26 . H263 . 109.3 no
C22 . C26 . H262 . 109.8 no
H261 . C26 . H262 . 109.4 no
H263 . C26 . H262 . 107.4 no
C24 . C27 . H272 . 111.0 no
C24 . C27 . H271 . 108.8 no
H272 . C27 . H271 . 109.9 no
C24 . C27 . H273 . 110.2 no
H272 . C27 . H273 . 108.6 no
H271 . C27 . H273 . 108.2 no
S1 . C28 . F1 . 111.93(12) yes
S1 . C28 . F2 . 111.03(12) yes
F1 . C28 . F2 . 108.35(15) yes
S1 . C28 . F3 . 112.41(11) yes
F1 . C28 . F3 . 106.12(14) yes
F2 . C28 . F3 . 106.69(15) yes
S2 . C29 . F4 . 111.35(12) yes
S2 . C29 . F5 . 111.57(12) yes
F4 . C29 . F5 . 106.64(14) yes
S2 . C29 . F6 . 112.54(12) yes
F4 . C29 . F6 . 105.99(15) yes
F5 . C29 . F6 . 108.41(15) yes
C19 . N1 . C2 . 127.24(12) yes
C19 . N1 . C1 . 123.62(12) yes
C2 . N1 . C1 . 109.12(12) yes
C4 . N2 . C3 . 126.94(12) yes
C4 . N2 . C1 . 123.63(12) yes
C3 . N2 . C1 . 109.42(12) yes
C13 . N3 . C16 . 121.02(10) yes
C13 . N3 . C5 . 118.56(11) yes
C16 . N3 . C5 . 120.00(11) yes
C7 . N4 . C10 . 119.54(11) yes
C7 . N4 . C6 . 119.46(12) yes
C10 . N4 . C6 . 120.95(11) yes
C28 . S1 . O3 . 103.42(7) yes
C28 . S1 . O1 . 103.65(7) yes
O3 . S1 . O1 . 113.52(7) yes
C28 . S1 . O2 . 103.07(7) yes
O3 . S1 . O2 . 115.15(7) yes
O1 . S1 . O2 . 115.77(7) yes
C29 . S2 . O6 . 103.26(9) yes
C29 . S2 . O5 . 102.98(8) yes
O6 . S2 . O5 . 114.37(10) yes
C29 . S2 . O4 . 103.08(8) yes
O6 . S2 . O4 . 116.05(10) yes
O5 . S2 . O4 . 114.61(9) yes

loop_
_geom_bond_atom_site_label_1
_geom_bond_site_symmetry_1
_geom_bond_atom_site_label_2
_geom_bond_site_symmetry_2
_geom_bond_distance
_geom_bond_publ_flag
C1 . N1 . 1.3261(18) yes
C1 . N2 . 1.3370(18) yes
C1 . H11 . 0.975 no
C2 . C3 . 1.345(2) yes
C2 . N1 . 1.386(2) yes
C2 . H21 . 0.961 no
C3 . N2 . 1.3940(19) yes
C3 . H31 . 0.958 no
C4 . C5 . 1.3581(19) yes
C4 . C6 . 1.360(2) yes
C4 . N2 . 1.4090(18) yes
C5 . C6 . 1.4426(19) yes
C5 . N3 . 1.2983(17) yes
C6 . N4 . 1.2965(18) yes
C7 . C8 . 1.510(2) yes
C7 . C9 . 1.513(2) yes
C7 . N4 . 1.4959(18) yes
C7 . H71 . 0.993 no
C8 . H81 . 0.985 no
C8 . H82 . 0.966 no
C8 . H83 . 0.980 no
C9 . H92 . 0.984 no
C9 . H93 . 0.984 no
C9 . H91 . 0.971 no
C10 . C11 . 1.516(2) yes
C10 . C12 . 1.521(2) yes
C10 . N4 . 1.4883(18) yes
C10 . H101 . 0.930 no
C11 . H113 . 0.976 no
C11 . H111 . 0.980 no
C11 . H112 . 0.989 no
C12 . H121 . 0.979 no
C12 . H122 . 0.958 no
C12 . H123 . 0.988 no
C13 . C14 . 1.516(2) yes
C13 . C15 . 1.517(2) yes
C13 . N3 . 1.4941(17) yes
C13 . H131 . 0.992 no
C14 . H142 . 0.979 no
C14 . H141 . 0.979 no
C14 . H143 . 0.971 no
C15 . H151 . 0.988 no
C15 . H153 . 0.969 no
C15 . H152 . 0.976 no
C16 . C17 . 1.508(2) yes
C16 . C18 . 1.517(2) yes
C16 . N3 . 1.4921(17) yes
C16 . H161 . 0.930 no
C17 . H171 . 0.988 no
C17 . H172 . 0.977 no
C17 . H173 . 0.968 no
C18 . H182 . 0.983 no
C18 . H183 . 0.953 no
C18 . H181 . 0.974 no
C19 . C20 . 1.392(2) yes
C19 . C24 . 1.389(2) yes
C19 . N1 . 1.4591(18) yes
C20 . C21 . 1.394(2) yes
C20 . C25 . 1.507(2) yes
C21 . C22 . 1.388(2) yes
C21 . H211 . 0.961 no
C22 . C23 . 1.387(2) yes
C22 . C26 . 1.509(2) yes
C23 . C24 . 1.392(2) yes
C23 . H231 . 0.981 no
C24 . C27 . 1.508(2) yes
C25 . H252 . 0.973 no
C25 . H253 . 0.968 no
C25 . H251 . 0.977 no
C26 . H261 . 0.964 no
C26 . H263 . 0.985 no
C26 . H262 . 0.951 no
C27 . H272 . 0.969 no
C27 . H271 . 0.962 no
C27 . H273 . 0.974 no
C28 . S1 . 1.8222(17) yes
C28 . F1 . 1.311(2) yes
C28 . F2 . 1.318(2) yes
C28 . F3 . 1.3241(18) yes
C29 . S2 . 1.8213(18) yes
C29 . F4 . 1.332(2) yes
C29 . F5 . 1.324(2) yes
C29 . F6 . 1.321(2) yes
O1 . S1 . 1.4381(12) yes
O2 . S1 . 1.4332(11) yes
O3 . S1 . 1.4416(11) yes
O4 . S2 . 1.4240(13) yes
O5 . S2 . 1.4285(13) yes
O6 . S2 . 1.4299(15) yes

loop_
_geom_hbond_atom_site_label_D
_geom_hbond_site_symmetry_D
_geom_hbond_atom_site_label_H
_geom_hbond_site_symmetry_H
_geom_hbond_atom_site_label_A
_geom_hbond_site_symmetry_A
_geom_hbond_angle_DHA
_geom_hbond_distance_DH
_geom_hbond_distance_HA
_geom_hbond_distance_DA
_geom_hbond_publ_flag
C1 . H11 . O1 . 158 0.97 2.18 3.101(2) yes
C2 . H21 . O2 4_456 123 0.96 2.59 3.217(2) yes
C2 . H21 . O3 4_456 158 0.96 2.31 3.218(2) yes
C3 . H31 . O6 . 164 0.96 2.32 3.257(2) yes
C7 . H71 . O2 3_645 154 0.99 2.35 3.275(2) yes
C16 . H161 . O4 8_556 135 0.93 2.44 3.171(2) yes
